data_7128559
loop_
_publ_author_name
'Mokrai, R\'eka'
'Mocanu, Anabella'
'Duffy, Matthew P.'
'Vives, Thomas'
'Caytan, Elsa'
'Dorcet, Vincent'
'Roisnel, Thierry'
'Nyul\'aszi, L\'aszl\'o'
'Benk\>o, Zolt\'an'
'Bouit, Pierre-Antoine'
'Hissler, Muriel'

_publ_section_title
;
 Stereospecific synthesis of chiral P-containing polyaromatics based on
 7-membered P-rings.
;
_journal_issue 59
_journal_name_full 'Chemical communications (Cambridge, England)'
_journal_page_first 7256
_journal_page_last 7259
_journal_paper_doi 10.1039/d1cc02293h
_journal_volume 57
_journal_year 2021
_chemical_absolute_configuration rm/ad/rmad/syn/unk/.
_chemical_compound_source 'synthesis as described'
_chemical_formula_moiety 'C32 H19 O P, C H2 Cl2'
_chemical_formula_sum 'C33 H21 Cl2 O P'
_chemical_formula_weight 535.37
_space_group_crystal_system orthorhombic
_space_group_IT_number 19
_space_group_name_Hall 'P 2ac 2ab'
_space_group_name_H-M_alt 'P 21 21 21'
_atom_sites_solution_hydrogens geom
_audit_update_record
;
2019-06-06 deposited with the CCDC.	2021-06-21 downloaded from the CCDC.
;
_cell_angle_alpha 90
_cell_angle_beta 90
_cell_angle_gamma 90
_cell_formula_units_Z 4
_cell_length_a 11.636(3)
_cell_length_b 14.154(3)
_cell_length_c 15.569(3)
_cell_measurement_reflns_used 3600
_cell_measurement_temperature 293(2)
_cell_measurement_theta_max 21.2386
_cell_measurement_theta_min 2.2659
_cell_measurement_wavelength 0.71073
_cell_volume 2564.2(10)
_computing_cell_refinement 'APEX3 (Bruker, 2015); SAINT (Bruker, 2014)'
_computing_data_collection 'SAINT (Bruker, 2014)'
_computing_data_reduction 'SAINT (Bruker, 2014)'
_computing_molecular_graphics 'SXGRAPH (Farrugia, 1999), Mercury (CSD, 2016)'
_computing_publication_material 'CRYSCALC (T. Roisnel, local program, 2018)'
_computing_structure_refinement 'SHELXL-2017_1 (Sheldrick, 2017)'
_computing_structure_solution 'SHELXT (Sheldrick, 2015)'
_diffrn_ambient_temperature 293(2)
_diffrn_detector 'CCD plate'
_diffrn_measured_fraction_theta_full 0.997
_diffrn_measured_fraction_theta_max 0.995
_diffrn_measurement_device_type 'APEXII, Bruker-AXS'
_diffrn_measurement_method 'CCD rotation images, thin slices'
_diffrn_radiation_monochromator 'multilayer monochromator'
_diffrn_radiation_probe x-ray
_diffrn_radiation_source 'Incoatec microfocus sealed tube'
_diffrn_radiation_type MoK\a
_diffrn_radiation_wavelength 0.71073
_diffrn_reflns_av_R_equivalents 0.0471
_diffrn_reflns_av_unetI/netI 0.0643
_diffrn_reflns_limit_h_max 13
_diffrn_reflns_limit_h_min -15
_diffrn_reflns_limit_k_max 17
_diffrn_reflns_limit_k_min -18
_diffrn_reflns_limit_l_max 20
_diffrn_reflns_limit_l_min -18
_diffrn_reflns_number 17033
_diffrn_reflns_theta_full 25.242
_diffrn_reflns_theta_max 27.479
_diffrn_reflns_theta_min 2.986
_exptl_absorpt_coefficient_mu 0.342
_exptl_absorpt_correction_T_max 0.866
_exptl_absorpt_correction_T_min 0.773
_exptl_absorpt_correction_type multi-scan
_exptl_absorpt_process_details
;
  [Sheldrick, G.M. (2014). SADABS Bruker AXS Inc., Madison, Wisconsin, USA]
;
_exptl_crystal_colour yellow
_exptl_crystal_density_diffrn 1.387
_exptl_crystal_description prism
_exptl_crystal_F_000 1104
_exptl_crystal_size_max 0.600
_exptl_crystal_size_mid 0.550
_exptl_crystal_size_min 0.420
_refine_diff_density_max 1.448
_refine_diff_density_min -0.575
_refine_diff_density_rms 0.081
_refine_ls_abs_structure_details
;
Flack x determined using 1207 quotients [(I+)-(I-)]/[(I+)+(I-)]
(Parsons, Flack and Wagner, Acta Cryst. B69 (2013) 249-259).
;
_refine_ls_abs_structure_Flack 0.12(5)
_refine_ls_extinction_method none
_refine_ls_goodness_of_fit_ref 1.043
_refine_ls_hydrogen_treatment constr
_refine_ls_matrix_type full
_refine_ls_number_parameters 322
_refine_ls_number_reflns 5854
_refine_ls_number_restraints 0
_refine_ls_restrained_S_all 1.043
_refine_ls_R_factor_all 0.1225
_refine_ls_R_factor_gt 0.0794
_refine_ls_shift/su_max 0.015
_refine_ls_shift/su_mean 0.002
_refine_ls_structure_factor_coef Fsqd
_refine_ls_weighting_details 'w=1/[\s^2^(Fo^2^)+(0.1643P)^2^+0.5865P] where P=(Fo^2^+2Fc^2^)/3'
_refine_ls_weighting_scheme calc
_refine_ls_wR_factor_gt 0.2281
_refine_ls_wR_factor_ref 0.2668
_reflns_Friedel_coverage 0.781
_reflns_Friedel_fraction_full 0.999
_reflns_Friedel_fraction_max 0.995
_reflns_number_gt 3824
_reflns_number_total 5854
_reflns_threshold_expression >2sigma(I)
_cod_data_source_file d1cc02293h2.cif
_cod_data_source_block RM100
_cod_depositor_comments 'Adding full bibliography for 7128555--7128561.cif.'
_cod_original_cell_volume 2564.0(9)
_cod_database_code 7128559

loop_
_space_group_symop_operation_xyz
'x, y, z'
'-x+1/2, -y, z+1/2'
'-x, y+1/2, -z+1/2'
'x+1/2, -y+1/2, -z'

loop_
_atom_site_label
_atom_site_type_symbol
_atom_site_fract_x
_atom_site_fract_y
_atom_site_fract_z
_atom_site_U_iso_or_equiv
_atom_site_adp_type
_atom_site_occupancy
_atom_site_site_symmetry_order
_atom_site_calc_flag
_atom_site_refinement_flags_posn
_atom_site_refinement_flags_adp
_atom_site_refinement_flags_occupancy
_atom_site_disorder_assembly
_atom_site_disorder_group
P1 P 0.57417(17) 0.50756(11) 0.50478(10) 0.0445(5) Uani 1 1 d . . . . .
O1 O 0.6085(5) 0.5609(4) 0.5825(3) 0.0648(15) Uani 1 1 d . . . . .
C1 C 0.5327(4) 0.3885(3) 0.5303(3) 0.0446(16) Uani 1 1 d G . . . .
C2 C 0.6198(4) 0.3305(4) 0.5613(3) 0.061(2) Uani 1 1 d G . . . .
H2 H 0.696257 0.353798 0.565107 0.073 Uiso 1 1 calc R U . . .
C3 C 0.5952(5) 0.2386(3) 0.5866(4) 0.081(3) Uani 1 1 d G . . . .
H3 H 0.654702 0.199001 0.607785 0.097 Uiso 1 1 calc R U . . .
C4 C 0.4833(6) 0.2046(3) 0.5810(4) 0.086(3) Uani 1 1 d G . . . .
H4 H 0.466479 0.141713 0.598343 0.103 Uiso 1 1 calc R U . . .
C5 C 0.3962(5) 0.2625(4) 0.5501(4) 0.092(4) Uani 1 1 d G . . . .
H5 H 0.319810 0.239221 0.546223 0.110 Uiso 1 1 calc R U . . .
C6 C 0.4209(4) 0.3544(4) 0.5247(3) 0.062(2) Uani 1 1 d G . . . .
H6 H 0.361363 0.394018 0.503545 0.075 Uiso 1 1 calc R U . . .
C7 C 0.6850(6) 0.5003(4) 0.4254(4) 0.0406(14) Uani 1 1 d . . . . .
C8 C 0.7901(6) 0.5434(5) 0.4399(5) 0.0536(18) Uani 1 1 d . . . . .
H8 H 0.805847 0.572064 0.493835 0.064 Uiso 1 1 calc R U . . .
C9 C 0.8732(7) 0.5445(5) 0.3746(6) 0.060(2) Uani 1 1 d . . . . .
H9 H 0.946135 0.572796 0.384220 0.072 Uiso 1 1 calc R U . . .
C10 C 0.8479(6) 0.5046(5) 0.2975(6) 0.0579(19) Uani 1 1 d . . . . .
H10 H 0.902831 0.508013 0.252461 0.069 Uiso 1 1 calc R U . . .
C11 C 0.7470(6) 0.4604(5) 0.2831(5) 0.0515(17) Uani 1 1 d . . . . .
H11 H 0.733667 0.430973 0.229167 0.062 Uiso 1 1 calc R U . . .
C12 C 0.6610(5) 0.4571(4) 0.3471(4) 0.0376(13) Uani 1 1 d . . . . .
C13 C 0.5538(5) 0.4053(4) 0.3262(4) 0.0369(13) Uani 1 1 d . . . . .
C14 C 0.5742(7) 0.3132(5) 0.2919(4) 0.0478(16) Uani 1 1 d . . . . .
H14 H 0.649868 0.288083 0.292811 0.057 Uiso 1 1 calc R U . . .
C15 C 0.4875(7) 0.2606(5) 0.2578(5) 0.0509(18) Uani 1 1 d . . . . .
H15 H 0.501994 0.197669 0.239569 0.061 Uiso 1 1 calc R U . . .
C16 C 0.3769(6) 0.2987(5) 0.2496(4) 0.0483(16) Uani 1 1 d . . . . .
C17 C 0.2896(8) 0.2479(6) 0.2061(5) 0.063(2) Uani 1 1 d . . . . .
H17 H 0.302990 0.184920 0.187383 0.075 Uiso 1 1 calc R U . . .
C18 C 0.1859(7) 0.2902(6) 0.1913(5) 0.063(2) Uani 1 1 d . . . . .
H18 H 0.126416 0.255214 0.164079 0.076 Uiso 1 1 calc R U . . .
C19 C 0.1660(6) 0.3815(6) 0.2146(5) 0.0536(18) Uani 1 1 d . . . . .
H19 H 0.094839 0.410489 0.200404 0.064 Uiso 1 1 calc R U . . .
C20 C 0.2491(5) 0.4326(5) 0.2592(4) 0.0412(14) Uani 1 1 d . . . . .
C21 C 0.3541(6) 0.3903(4) 0.2810(4) 0.0377(13) Uani 1 1 d . . . . .
C22 C 0.4422(5) 0.4407(4) 0.3284(4) 0.0355(13) Uani 1 1 d . . . . .
C23 C 0.4060(5) 0.5267(4) 0.3739(4) 0.0359(13) Uani 1 1 d . . . . .
C24 C 0.3047(5) 0.5750(4) 0.3421(4) 0.0392(14) Uani 1 1 d . . . . .
C25 C 0.2300(5) 0.5328(5) 0.2812(4) 0.0444(15) Uani 1 1 d . . . . .
C26 C 0.1392(6) 0.5865(6) 0.2485(5) 0.058(2) Uani 1 1 d . . . . .
H26 H 0.090211 0.558549 0.206826 0.070 Uiso 1 1 calc R U . . .
C27 C 0.1179(8) 0.6763(7) 0.2735(6) 0.071(3) Uani 1 1 d . . . . .
H27 H 0.058602 0.711365 0.246145 0.085 Uiso 1 1 calc R U . . .
C28 C 0.1818(8) 0.7178(6) 0.3387(7) 0.073(3) Uani 1 1 d . . . . .
H28 H 0.162215 0.778872 0.359469 0.087 Uiso 1 1 calc R U . . .
C29 C 0.2777(6) 0.6675(5) 0.3745(5) 0.0498(18) Uani 1 1 d . . . . .
C30 C 0.3431(8) 0.7040(5) 0.4438(6) 0.068(2) Uani 1 1 d . . . . .
H30 H 0.326281 0.765187 0.465592 0.082 Uiso 1 1 calc R U . . .
C31 C 0.4294(7) 0.6529(5) 0.4795(5) 0.0559(18) Uani 1 1 d . . . . .
H31 H 0.469982 0.677566 0.527449 0.067 Uiso 1 1 calc R U . . .
C32 C 0.4597(6) 0.5638(4) 0.4463(4) 0.0418(14) Uani 1 1 d . . . . .
C51 C 0.4162(10) 0.5674(8) 0.0981(7) 0.089(3) Uani 1 1 d . . . . .
H51A H 0.412909 0.631298 0.072239 0.107 Uiso 1 1 calc R U . . .
H51B H 0.368479 0.568035 0.150718 0.107 Uiso 1 1 calc R U . . .
Cl1 Cl 0.3597(4) 0.4861(4) 0.0260(3) 0.170(2) Uani 1 1 d . . . . .
Cl2 Cl 0.5560(4) 0.5420(4) 0.1253(2) 0.1391(15) Uani 1 1 d . . . . .

loop_
_atom_site_aniso_label
_atom_site_aniso_U_11
_atom_site_aniso_U_22
_atom_site_aniso_U_33
_atom_site_aniso_U_23
_atom_site_aniso_U_13
_atom_site_aniso_U_12
P1 0.0588(11) 0.0382(8) 0.0364(8) -0.0050(7) -0.0052(7) -0.0021(7)
O1 0.088(4) 0.059(3) 0.048(3) -0.014(2) -0.021(3) -0.002(3)
C1 0.065(5) 0.037(3) 0.031(3) 0.001(3) 0.001(3) -0.002(3)
C2 0.077(5) 0.052(4) 0.053(4) 0.007(4) 0.006(4) 0.004(4)
C3 0.128(10) 0.054(5) 0.060(5) 0.018(4) 0.001(5) 0.006(5)
C4 0.144(10) 0.055(5) 0.059(5) 0.016(4) 0.028(6) -0.010(6)
C5 0.118(9) 0.093(7) 0.064(5) 0.004(5) 0.012(6) -0.048(7)
C6 0.073(5) 0.063(4) 0.050(4) 0.007(4) -0.002(4) -0.013(4)
C7 0.045(3) 0.031(3) 0.046(3) 0.003(3) -0.008(3) -0.001(3)
C8 0.059(5) 0.037(3) 0.065(4) 0.006(3) -0.019(4) -0.007(3)
C9 0.044(4) 0.052(4) 0.083(6) 0.022(4) -0.012(4) -0.004(3)
C10 0.035(4) 0.062(4) 0.077(5) 0.018(4) 0.005(3) 0.002(4)
C11 0.046(4) 0.048(4) 0.061(4) 0.005(3) -0.003(3) 0.010(3)
C12 0.038(3) 0.034(3) 0.041(3) 0.003(3) 0.001(3) 0.005(3)
C13 0.040(3) 0.039(3) 0.032(3) -0.002(2) 0.003(2) 0.004(3)
C14 0.048(4) 0.043(3) 0.053(4) -0.013(3) 0.005(3) 0.004(3)
C15 0.056(5) 0.035(3) 0.062(4) -0.012(3) -0.003(3) 0.007(3)
C16 0.054(4) 0.052(4) 0.039(3) -0.010(3) -0.002(3) -0.017(3)
C17 0.069(6) 0.061(5) 0.057(5) -0.016(4) -0.017(4) -0.010(4)
C18 0.058(5) 0.076(5) 0.056(4) -0.008(4) -0.007(4) -0.020(4)
C19 0.040(4) 0.069(5) 0.052(4) 0.005(4) -0.006(3) -0.006(4)
C20 0.034(3) 0.054(4) 0.035(3) 0.008(3) 0.002(3) -0.003(3)
C21 0.042(3) 0.042(3) 0.029(3) 0.001(2) 0.001(3) -0.002(3)
C22 0.037(3) 0.034(3) 0.035(3) 0.005(2) 0.000(2) 0.005(3)
C23 0.035(3) 0.034(3) 0.038(3) 0.002(2) 0.004(2) 0.000(2)
C24 0.036(3) 0.038(3) 0.044(3) 0.009(3) 0.014(3) 0.009(3)
C25 0.031(3) 0.060(4) 0.042(3) 0.013(3) 0.010(2) 0.004(3)
C26 0.038(4) 0.077(5) 0.061(4) 0.022(4) 0.007(3) 0.016(4)
C27 0.050(5) 0.092(7) 0.072(6) 0.032(5) 0.015(4) 0.022(4)
C28 0.072(6) 0.055(4) 0.091(6) 0.029(5) 0.038(5) 0.033(4)
C29 0.050(4) 0.040(3) 0.059(4) 0.009(3) 0.019(3) 0.013(3)
C30 0.092(6) 0.036(4) 0.076(5) -0.010(4) 0.019(5) 0.018(4)
C31 0.072(5) 0.040(3) 0.056(4) -0.017(3) 0.004(4) 0.007(4)
C32 0.053(4) 0.036(3) 0.036(3) -0.004(3) 0.006(3) 0.005(3)
C51 0.094(7) 0.096(7) 0.077(6) 0.007(6) 0.027(6) -0.016(6)
Cl1 0.121(3) 0.216(5) 0.174(4) -0.056(4) -0.005(3) -0.039(3)
Cl2 0.126(3) 0.191(4) 0.101(2) -0.005(3) -0.007(2) 0.028(3)

loop_
_atom_type_symbol
_atom_type_description
_atom_type_scat_dispersion_real
_atom_type_scat_dispersion_imag
_atom_type_scat_source
C C 0.0033 0.0016 'International Tables Vol C Tables 4.2.6.8 and 6.1.1.4'
H H 0.0000 0.0000 'International Tables Vol C Tables 4.2.6.8 and 6.1.1.4'
O O 0.0106 0.0060 'International Tables Vol C Tables 4.2.6.8 and 6.1.1.4'
P P 0.1023 0.0942 'International Tables Vol C Tables 4.2.6.8 and 6.1.1.4'
Cl Cl 0.1484 0.1585 'International Tables Vol C Tables 4.2.6.8 and 6.1.1.4'

loop_
_geom_angle_atom_site_label_1
_geom_angle_atom_site_label_2
_geom_angle_atom_site_label_3
_geom_angle
_geom_angle_site_symmetry_1
_geom_angle_site_symmetry_3
_geom_angle_publ_flag
O1 P1 C7 113.5(3) . . ?
O1 P1 C1 111.7(3) . . ?
C7 P1 C1 107.0(2) . . ?
O1 P1 C32 112.8(3) . . ?
C7 P1 C32 102.1(3) . . ?
C1 P1 C32 109.1(3) . . ?
C2 C1 C6 120.0 . . ?
C2 C1 P1 115.7(3) . . ?
C6 C1 P1 124.2(3) . . ?
C1 C2 C3 120.0 . . ?
C1 C2 H2 120.0 . . ?
C3 C2 H2 120.0 . . ?
C4 C3 C2 120.0 . . ?
C4 C3 H3 120.0 . . ?
C2 C3 H3 120.0 . . ?
C3 C4 C5 120.0 . . ?
C3 C4 H4 120.0 . . ?
C5 C4 H4 120.0 . . ?
C6 C5 C4 120.0 . . ?
C6 C5 H5 120.0 . . ?
C4 C5 H5 120.0 . . ?
C5 C6 C1 120.0 . . ?
C5 C6 H6 120.0 . . ?
C1 C6 H6 120.0 . . ?
C8 C7 C12 120.9(6) . . ?
C8 C7 P1 119.9(5) . . ?
C12 C7 P1 119.1(5) . . ?
C7 C8 C9 119.7(7) . . ?
C7 C8 H8 120.2 . . ?
C9 C8 H8 120.2 . . ?
C10 C9 C8 119.1(7) . . ?
C10 C9 H9 120.5 . . ?
C8 C9 H9 120.5 . . ?
C11 C10 C9 121.9(8) . . ?
C11 C10 H10 119.1 . . ?
C9 C10 H10 119.1 . . ?
C10 C11 C12 121.0(7) . . ?
C10 C11 H11 119.5 . . ?
C12 C11 H11 119.5 . . ?
C7 C12 C11 117.4(6) . . ?
C7 C12 C13 125.3(6) . . ?
C11 C12 C13 117.2(6) . . ?
C22 C13 C14 119.5(6) . . ?
C22 C13 C12 126.9(5) . . ?
C14 C13 C12 113.2(6) . . ?
C15 C14 C13 121.5(7) . . ?
C15 C14 H14 119.3 . . ?
C13 C14 H14 119.3 . . ?
C14 C15 C16 120.4(6) . . ?
C14 C15 H15 119.8 . . ?
C16 C15 H15 119.8 . . ?
C15 C16 C21 119.7(6) . . ?
C15 C16 C17 120.4(7) . . ?
C21 C16 C17 119.8(7) . . ?
C18 C17 C16 119.4(7) . . ?
C18 C17 H17 120.3 . . ?
C16 C17 H17 120.3 . . ?
C19 C18 C17 121.4(7) . . ?
C19 C18 H18 119.3 . . ?
C17 C18 H18 119.3 . . ?
C18 C19 C20 120.5(7) . . ?
C18 C19 H19 119.7 . . ?
C20 C19 H19 119.7 . . ?
C19 C20 C21 120.3(6) . . ?
C19 C20 C25 120.7(6) . . ?
C21 C20 C25 119.0(6) . . ?
C20 C21 C16 118.2(6) . . ?
C20 C21 C22 121.9(5) . . ?
C16 C21 C22 119.7(6) . . ?
C13 C22 C21 118.0(5) . . ?
C13 C22 C23 125.2(5) . . ?
C21 C22 C23 116.8(5) . . ?
C32 C23 C24 117.6(5) . . ?
C32 C23 C22 125.1(5) . . ?
C24 C23 C22 117.3(5) . . ?
C25 C24 C29 118.9(6) . . ?
C25 C24 C23 121.9(5) . . ?
C29 C24 C23 119.2(6) . . ?
C26 C25 C24 118.6(7) . . ?
C26 C25 C20 123.4(7) . . ?
C24 C25 C20 117.9(5) . . ?
C27 C26 C25 123.0(8) . . ?
C27 C26 H26 118.5 . . ?
C25 C26 H26 118.5 . . ?
C26 C27 C28 120.6(8) . . ?
C26 C27 H27 119.7 . . ?
C28 C27 H27 119.7 . . ?
C27 C28 C29 119.3(8) . . ?
C27 C28 H28 120.3 . . ?
C29 C28 H28 120.3 . . ?
C30 C29 C28 122.1(7) . . ?
C30 C29 C24 118.7(6) . . ?
C28 C29 C24 119.1(7) . . ?
C31 C30 C29 121.0(6) . . ?
C31 C30 H30 119.5 . . ?
C29 C30 H30 119.5 . . ?
C30 C31 C32 120.9(7) . . ?
C30 C31 H31 119.6 . . ?
C32 C31 H31 119.6 . . ?
C23 C32 C31 121.5(6) . . ?
C23 C32 P1 125.1(5) . . ?
C31 C32 P1 113.3(5) . . ?
Cl2 C51 Cl1 112.2(7) . . ?
Cl2 C51 H51A 109.2 . . ?
Cl1 C51 H51A 109.2 . . ?
Cl2 C51 H51B 109.2 . . ?
Cl1 C51 H51B 109.2 . . ?
H51A C51 H51B 107.9 . . ?

loop_
_geom_bond_atom_site_label_1
_geom_bond_atom_site_label_2
_geom_bond_distance
_geom_bond_site_symmetry_2
_geom_bond_publ_flag
P1 O1 1.481(5) . ?
P1 C7 1.789(7) . ?
P1 C1 1.798(4) . ?
P1 C32 1.799(7) . ?
C1 C2 1.3900 . ?
C1 C6 1.3900 . ?
C2 C3 1.3900 . ?
C2 H2 0.9500 . ?
C3 C4 1.3900 . ?
C3 H3 0.9500 . ?
C4 C5 1.3900 . ?
C4 H4 0.9500 . ?
C5 C6 1.3900 . ?
C5 H5 0.9500 . ?
C6 H6 0.9500 . ?
C7 C8 1.386(9) . ?
C7 C12 1.392(9) . ?
C8 C9 1.403(12) . ?
C8 H8 0.9500 . ?
C9 C10 1.359(12) . ?
C9 H9 0.9500 . ?
C10 C11 1.349(11) . ?
C10 H10 0.9500 . ?
C11 C12 1.413(10) . ?
C11 H11 0.9500 . ?
C12 C13 1.482(9) . ?
C13 C22 1.393(9) . ?
C13 C14 1.429(8) . ?
C14 C15 1.361(10) . ?
C14 H14 0.9500 . ?
C15 C16 1.401(11) . ?
C15 H15 0.9500 . ?
C16 C21 1.411(9) . ?
C16 C17 1.418(10) . ?
C17 C18 1.367(12) . ?
C17 H17 0.9500 . ?
C18 C19 1.362(12) . ?
C18 H18 0.9500 . ?
C19 C20 1.393(10) . ?
C19 H19 0.9500 . ?
C20 C21 1.402(9) . ?
C20 C25 1.476(10) . ?
C21 C22 1.451(8) . ?
C22 C23 1.469(8) . ?
C23 C32 1.392(9) . ?
C23 C24 1.449(8) . ?
C24 C25 1.418(10) . ?
C24 C29 1.438(9) . ?
C25 C26 1.398(10) . ?
C26 C27 1.353(12) . ?
C26 H26 0.9500 . ?
C27 C28 1.389(14) . ?
C27 H27 0.9500 . ?
C28 C29 1.436(11) . ?
C28 H28 0.9500 . ?
C29 C30 1.419(12) . ?
C30 C31 1.357(12) . ?
C30 H30 0.9500 . ?
C31 C32 1.407(9) . ?
C31 H31 0.9500 . ?
C51 Cl2 1.720(12) . ?
C51 Cl1 1.737(12) . ?
C51 H51A 0.9900 . ?
C51 H51B 0.9900 . ?

loop_
_geom_torsion_atom_site_label_1
_geom_torsion_atom_site_label_2
_geom_torsion_atom_site_label_3
_geom_torsion_atom_site_label_4
_geom_torsion
_geom_torsion_site_symmetry_1
_geom_torsion_site_symmetry_2
_geom_torsion_site_symmetry_3
_geom_torsion_site_symmetry_4
_geom_torsion_publ_flag
O1 P1 C1 C2 -66.1(4) . . . . ?
C7 P1 C1 C2 58.8(3) . . . . ?
C32 P1 C1 C2 168.5(3) . . . . ?
O1 P1 C1 C6 110.8(4) . . . . ?
C7 P1 C1 C6 -124.4(3) . . . . ?
C32 P1 C1 C6 -14.6(4) . . . . ?
C6 C1 C2 C3 0.0 . . . . ?
P1 C1 C2 C3 177.0(3) . . . . ?
C1 C2 C3 C4 0.0 . . . . ?
C2 C3 C4 C5 0.0 . . . . ?
C3 C4 C5 C6 0.0 . . . . ?
C4 C5 C6 C1 0.0 . . . . ?
C2 C1 C6 C5 0.0 . . . . ?
P1 C1 C6 C5 -176.7(4) . . . . ?
O1 P1 C7 C8 -0.7(6) . . . . ?
C1 P1 C7 C8 -124.4(5) . . . . ?
C32 P1 C7 C8 121.0(5) . . . . ?
O1 P1 C7 C12 -175.9(5) . . . . ?
C1 P1 C7 C12 60.3(5) . . . . ?
C32 P1 C7 C12 -54.3(5) . . . . ?
C12 C7 C8 C9 0.7(10) . . . . ?
P1 C7 C8 C9 -174.5(5) . . . . ?
C7 C8 C9 C10 1.2(10) . . . . ?
C8 C9 C10 C11 -2.9(11) . . . . ?
C9 C10 C11 C12 2.7(11) . . . . ?
C8 C7 C12 C11 -0.9(9) . . . . ?
P1 C7 C12 C11 174.3(4) . . . . ?
C8 C7 C12 C13 177.0(6) . . . . ?
P1 C7 C12 C13 -7.7(8) . . . . ?
C10 C11 C12 C7 -0.7(9) . . . . ?
C10 C11 C12 C13 -178.8(6) . . . . ?
C7 C12 C13 C22 58.5(9) . . . . ?
C11 C12 C13 C22 -123.5(7) . . . . ?
C7 C12 C13 C14 -128.5(6) . . . . ?
C11 C12 C13 C14 49.5(8) . . . . ?
C22 C13 C14 C15 2.9(10) . . . . ?
C12 C13 C14 C15 -170.7(6) . . . . ?
C13 C14 C15 C16 4.9(11) . . . . ?
C14 C15 C16 C21 -3.4(11) . . . . ?
C14 C15 C16 C17 173.3(7) . . . . ?
C15 C16 C17 C18 -173.5(8) . . . . ?
C21 C16 C17 C18 3.3(12) . . . . ?
C16 C17 C18 C19 2.4(13) . . . . ?
C17 C18 C19 C20 -3.9(12) . . . . ?
C18 C19 C20 C21 -0.4(10) . . . . ?
C18 C19 C20 C25 177.2(7) . . . . ?
C19 C20 C21 C16 5.9(9) . . . . ?
C25 C20 C21 C16 -171.8(6) . . . . ?
C19 C20 C21 C22 -179.1(6) . . . . ?
C25 C20 C21 C22 3.2(8) . . . . ?
C15 C16 C21 C20 169.4(6) . . . . ?
C17 C16 C21 C20 -7.3(9) . . . . ?
C15 C16 C21 C22 -5.6(10) . . . . ?
C17 C16 C21 C22 177.6(6) . . . . ?
C14 C13 C22 C21 -11.6(8) . . . . ?
C12 C13 C22 C21 160.9(6) . . . . ?
C14 C13 C22 C23 169.7(6) . . . . ?
C12 C13 C22 C23 -17.8(9) . . . . ?
C20 C21 C22 C13 -161.8(6) . . . . ?
C16 C21 C22 C13 13.1(8) . . . . ?
C20 C21 C22 C23 17.0(8) . . . . ?
C16 C21 C22 C23 -168.1(6) . . . . ?
C13 C22 C23 C32 -27.4(9) . . . . ?
C21 C22 C23 C32 153.8(6) . . . . ?
C13 C22 C23 C24 154.4(6) . . . . ?
C21 C22 C23 C24 -24.3(8) . . . . ?
C32 C23 C24 C25 -166.1(6) . . . . ?
C22 C23 C24 C25 12.1(8) . . . . ?
C32 C23 C24 C29 12.5(8) . . . . ?
C22 C23 C24 C29 -169.2(5) . . . . ?
C29 C24 C25 C26 6.4(9) . . . . ?
C23 C24 C25 C26 -175.0(6) . . . . ?
C29 C24 C25 C20 -170.6(6) . . . . ?
C23 C24 C25 C20 8.1(8) . . . . ?
C19 C20 C25 C26 -10.4(9) . . . . ?
C21 C20 C25 C26 167.3(6) . . . . ?
C19 C20 C25 C24 166.4(6) . . . . ?
C21 C20 C25 C24 -16.0(8) . . . . ?
C24 C25 C26 C27 -1.3(10) . . . . ?
C20 C25 C26 C27 175.4(7) . . . . ?
C25 C26 C27 C28 -4.7(12) . . . . ?
C26 C27 C28 C29 5.5(12) . . . . ?
C27 C28 C29 C30 -177.1(7) . . . . ?
C27 C28 C29 C24 -0.4(11) . . . . ?
C25 C24 C29 C30 171.3(6) . . . . ?
C23 C24 C29 C30 -7.4(9) . . . . ?
C25 C24 C29 C28 -5.5(9) . . . . ?
C23 C24 C29 C28 175.8(6) . . . . ?
C28 C29 C30 C31 176.4(7) . . . . ?
C24 C29 C30 C31 -0.3(11) . . . . ?
C29 C30 C31 C32 2.7(12) . . . . ?
C24 C23 C32 C31 -10.4(9) . . . . ?
C22 C23 C32 C31 171.5(6) . . . . ?
C24 C23 C32 P1 171.5(4) . . . . ?
C22 C23 C32 P1 -6.7(9) . . . . ?
C30 C31 C32 C23 2.9(11) . . . . ?
C30 C31 C32 P1 -178.8(6) . . . . ?
O1 P1 C32 C23 -176.1(5) . . . . ?
C7 P1 C32 C23 61.7(6) . . . . ?
C1 P1 C32 C23 -51.3(6) . . . . ?
O1 P1 C32 C31 5.6(6) . . . . ?
C7 P1 C32 C31 -116.6(5) . . . . ?
C1 P1 C32 C31 130.4(5) . . . . ?
